data_4512508
loop_
_publ_author_name
'Jana, Subrata'
'Harms, Klaus'
'Bauz\'a, Antonio'
'Frontera, Antonio'
'Chattopadhyay, Shouvik'

_publ_section_title
;
 Synthesis, Structures, and DFT Study of CuBr Based Coordination Polymers
 via in Situ Reduction of Copper(II)
;
_journal_issue 1
_journal_name_full 'Crystal Growth &amp; Design'
_journal_page_first 257
_journal_paper_doi 10.1021/cg5013236
_journal_volume 15
_journal_year 2015
_chemical_absolute_configuration ad
_chemical_formula_moiety 'C48 H42 Br5.42 Cu5.42 N6, C4 H10 O'
_chemical_formula_sum 'C52 H52 Br5.42 Cu5.42 N6 O'
_chemical_formula_weight 1554.49
_space_group_crystal_system monoclinic
_space_group_IT_number 4
_space_group_name_Hall 'P 2yb'
_space_group_name_H-M_alt 'P 1 21 1'
_symmetry_space_group_name_Hall 'P 2yb'
_symmetry_space_group_name_H-M 'P 1 21 1'
_atom_sites_solution_hydrogens geom
_atom_sites_solution_primary direct
_atom_sites_solution_secondary difmap
_audit_creation_method SHELXL-2014/7
_cell_angle_alpha 90
_cell_angle_beta 94.886(3)
_cell_angle_gamma 90
_cell_formula_units_Z 2
_cell_length_a 12.9750(4)
_cell_length_b 16.1618(7)
_cell_length_c 13.1070(5)
_cell_measurement_reflns_used 13403
_cell_measurement_temperature 100(2)
_cell_measurement_theta_max 27.24
_cell_measurement_theta_min 2.47
_cell_volume 2738.54(18)
_computing_cell_refinement 'STOE X-AREA'
_computing_data_collection 'STOE X-AREA'
_computing_data_reduction 'STOE X-RED'
_computing_structure_refinement 'SHELXL-2014/7 (Sheldrick, 2014)'
_computing_structure_solution SHELXS-97
_diffrn_ambient_temperature 100(2)
_diffrn_detector_area_resol_mean 6.67
_diffrn_measured_fraction_theta_full 0.999
_diffrn_measured_fraction_theta_max 0.996
_diffrn_measurement_device_type 'STOE IPDS 2T'
_diffrn_measurement_method 'rotation method'
_diffrn_radiation_type MoK\a
_diffrn_radiation_wavelength 0.71073
_diffrn_reflns_av_R_equivalents 0.0373
_diffrn_reflns_av_unetI/netI 0.0545
_diffrn_reflns_Laue_measured_fraction_full 0.999
_diffrn_reflns_Laue_measured_fraction_max 0.996
_diffrn_reflns_limit_h_max 16
_diffrn_reflns_limit_h_min -16
_diffrn_reflns_limit_k_max 20
_diffrn_reflns_limit_k_min -18
_diffrn_reflns_limit_l_max 13
_diffrn_reflns_limit_l_min -16
_diffrn_reflns_number 14932
_diffrn_reflns_point_group_measured_fraction_full 0.853
_diffrn_reflns_point_group_measured_fraction_max 0.842
_diffrn_reflns_theta_full 25.242
_diffrn_reflns_theta_max 26.696
_diffrn_reflns_theta_min 1.575
_diffrn_source 'sealed X-ray tube, 12 x 0.4 mm long-fine focus'
_exptl_absorpt_coefficient_mu 6.066
_exptl_absorpt_correction_T_max 0.7098
_exptl_absorpt_correction_T_min 0.4709
_exptl_absorpt_correction_type integration
_exptl_crystal_colour red
_exptl_crystal_density_diffrn 1.885
_exptl_crystal_description prism
_exptl_crystal_F_000 1522
_exptl_crystal_size_max 0.17
_exptl_crystal_size_mid 0.16
_exptl_crystal_size_min 0.08
_refine_diff_density_max 0.608
_refine_diff_density_min -0.754
_refine_diff_density_rms 0.104
_refine_ls_abs_structure_details
; 
 Flack x determined using 2869 quotients [(I+)-(I-)]/[(I+)+(I-)] 
 (Parsons, Flack and Wagner, Acta Cryst. B69 (2013) 249-259). 
;
_refine_ls_abs_structure_Flack -0.013(7)
_refine_ls_extinction_coef 0.00172(16)
_refine_ls_extinction_expression Fc^*^=kFc[1+0.001xFc^2^\l^3^/sin(2\q)]^-1/4^
_refine_ls_extinction_method 'SHELXL-2014/7 (Sheldrick 2014'
_refine_ls_goodness_of_fit_ref 0.946
_refine_ls_hydrogen_treatment constr
_refine_ls_matrix_type full
_refine_ls_number_parameters 644
_refine_ls_number_reflns 9766
_refine_ls_number_restraints 1
_refine_ls_restrained_S_all 0.946
_refine_ls_R_factor_all 0.0416
_refine_ls_R_factor_gt 0.0331
_refine_ls_shift/su_max 0.001
_refine_ls_shift/su_mean 0.000
_refine_ls_structure_factor_coef Fsqd
_refine_ls_weighting_details 'w=1/[\s^2^(Fo^2^)+(0.0361P)^2^] where P=(Fo^2^+2Fc^2^)/3'
_refine_ls_weighting_scheme calc
_refine_ls_wR_factor_gt 0.0664
_refine_ls_wR_factor_ref 0.0689
_reflns_Friedel_coverage 0.630
_reflns_Friedel_fraction_full 0.695
_reflns_Friedel_fraction_max 0.675
_reflns_number_gt 8483
_reflns_number_total 9766
_reflns_threshold_expression 'I > 2\s(I)'
_cod_data_source_file cg5013236_si_002.cif
_cod_data_source_block 2
_cod_depositor_comments 'Adding full bibliography for 4512508--4512509.cif.'
_cod_database_code 4512508
_shelx_shelxl_version_number 2014/7
_shelx_space_group_comment
; 
The symmetry employed for this shelxl refinement is uniquely defined 
by the following loop, which should always be used as a source of 
symmetry information in preference to the above space-group names. 
They are only intended as comments. 
;
_shelx_estimated_absorpt_t_min 0.425
_shelx_estimated_absorpt_t_max 0.643

loop_
_space_group_symop_operation_xyz
'x, y, z'
'-x, y+1/2, -z'

loop_
_atom_site_label
_atom_site_type_symbol
_atom_site_fract_x
_atom_site_fract_y
_atom_site_fract_z
_atom_site_U_iso_or_equiv
_atom_site_adp_type
_atom_site_occupancy
_atom_site_site_symmetry_order
_atom_site_calc_flag
_atom_site_refinement_flags_posn
_atom_site_refinement_flags_adp
_atom_site_refinement_flags_occupancy
C2 C 0.3030(5) 0.7791(4) 0.6114(6) 0.0189(14) Uani 1 1 d . . .
C3 C 0.2332(5) 0.8217(4) 0.5315(6) 0.0197(15) Uani 1 1 d . . .
C5 C 0.3735(5) 0.8246(4) 0.4316(6) 0.0193(15) Uani 1 1 d . . .
H5A H 0.4215 0.8651 0.4669 0.023 Uiso 1 1 calc R U .
H5B H 0.3838 0.8258 0.3576 0.023 Uiso 1 1 calc R U .
C6 C 0.3966(5) 0.7395(4) 0.4734(6) 0.0196(15) Uani 1 1 d . . .
H6A H 0.3494 0.6988 0.4374 0.024 Uiso 1 1 calc R U .
H6B H 0.4686 0.7240 0.4621 0.024 Uiso 1 1 calc R U .
C7 C 0.2811(5) 0.7840(5) 0.7195(6) 0.0227(16) Uani 1 1 d . . .
C8 C 0.2803(6) 0.7133(5) 0.7787(6) 0.0310(18) Uani 1 1 d . . .
H8 H 0.2923 0.6608 0.7493 0.037 Uiso 1 1 calc R U .
C9 C 0.2616(6) 0.7190(6) 0.8825(7) 0.039(2) Uani 1 1 d . . .
H9 H 0.2601 0.6705 0.9232 0.047 Uiso 1 1 calc R U .
C10 C 0.2454(6) 0.7964(6) 0.9254(7) 0.040(2) Uani 1 1 d . . .
H10 H 0.2343 0.8009 0.9959 0.048 Uiso 1 1 calc R U .
C11 C 0.2454(6) 0.8669(6) 0.8648(7) 0.036(2) Uani 1 1 d . . .
H11 H 0.2337 0.9195 0.8942 0.043 Uiso 1 1 calc R U .
C12 C 0.2622(5) 0.8616(5) 0.7621(6) 0.0270(17) Uani 1 1 d . . .
H12 H 0.2609 0.9100 0.7209 0.032 Uiso 1 1 calc R U .
C13 C 0.1238(5) 0.8359(5) 0.5510(6) 0.0211(15) Uani 1 1 d . . .
C14 C 0.0625(5) 0.7702(6) 0.5751(6) 0.0317(18) Uani 1 1 d . . .
H14 H 0.0915 0.7163 0.5824 0.038 Uiso 1 1 calc R U .
C15 C -0.0425(6) 0.7827(7) 0.5889(7) 0.041(2) Uani 1 1 d . . .
H15 H -0.0853 0.7373 0.6036 0.049 Uiso 1 1 calc R U .
C16 C -0.0828(6) 0.8617(7) 0.5809(7) 0.046(3) Uani 1 1 d . . .
H16 H -0.1536 0.8704 0.5908 0.055 Uiso 1 1 calc R U .
C17 C -0.0223(6) 0.9278(6) 0.5587(7) 0.038(2) Uani 1 1 d . . .
H17 H -0.0509 0.9819 0.5544 0.046 Uiso 1 1 calc R U .
C18 C 0.0813(6) 0.9151(5) 0.5425(6) 0.0293(18) Uani 1 1 d . . .
H18 H 0.1231 0.9606 0.5257 0.035 Uiso 1 1 calc R U .
C20 C 0.5451(5) 0.6761(5) 0.9015(6) 0.0231(16) Uani 1 1 d . . .
H20A H 0.6001 0.6360 0.9242 0.028 Uiso 1 1 calc R U .
H20B H 0.4780 0.6466 0.8965 0.028 Uiso 1 1 calc R U .
C21 C 0.5433(5) 0.7451(5) 0.9781(6) 0.0245(17) Uani 1 1 d . . .
H21A H 0.4857 0.7834 0.9574 0.029 Uiso 1 1 calc R U .
H21B H 0.5316 0.7221 1.0461 0.029 Uiso 1 1 calc R U .
C23 C 0.6846(5) 0.8010(4) 0.8995(6) 0.0189(15) Uani 1 1 d . . .
C24 C 0.6313(4) 0.7701(4) 0.8002(5) 0.0151(13) Uani 1 1 d . . .
C25 C 0.6478(4) 0.8080(4) 0.7022(5) 0.0166(14) Uani 1 1 d . . .
C26 C 0.6606(5) 0.7587(4) 0.6165(5) 0.0191(15) Uani 1 1 d . . .
H26 H 0.6678 0.7004 0.6241 0.023 Uiso 1 1 calc R U .
C27 C 0.6630(5) 0.7941(4) 0.5207(6) 0.0210(16) Uani 1 1 d . . .
H27 H 0.6718 0.7603 0.4629 0.025 Uiso 1 1 calc R U .
C28 C 0.6524(5) 0.8794(5) 0.5091(6) 0.0219(16) Uani 1 1 d . . .
H28 H 0.6520 0.9034 0.4429 0.026 Uiso 1 1 calc R U .
C29 C 0.6424(5) 0.9296(5) 0.5939(6) 0.0235(16) Uani 1 1 d . . .
H29 H 0.6362 0.9879 0.5860 0.028 Uiso 1 1 calc R U .
C30 C 0.6416(5) 0.8941(4) 0.6899(6) 0.0208(15) Uani 1 1 d . . .
H30 H 0.6369 0.9285 0.7481 0.025 Uiso 1 1 calc R U .
C31 C 0.7840(5) 0.8451(4) 0.8963(5) 0.0170(14) Uani 1 1 d . . .
C32 C 0.8606(5) 0.8152(5) 0.8378(6) 0.0221(16) Uani 1 1 d . . .
H32 H 0.8484 0.7671 0.7969 0.026 Uiso 1 1 calc R U .
C33 C 0.9551(5) 0.8561(5) 0.8394(6) 0.0293(18) Uani 1 1 d . . .
H33 H 1.0082 0.8352 0.8007 0.035 Uiso 1 1 calc R U .
C34 C 0.9717(6) 0.9275(5) 0.8977(7) 0.036(2) Uani 1 1 d . . .
H34 H 1.0361 0.9556 0.8987 0.043 Uiso 1 1 calc R U .
C35 C 0.8960(6) 0.9570(6) 0.9531(7) 0.037(2) Uani 1 1 d . . .
H35 H 0.9080 1.0061 0.9922 0.044 Uiso 1 1 calc R U .
C36 C 0.8021(6) 0.9174(5) 0.9539(6) 0.0313(18) Uani 1 1 d . . .
H36 H 0.7500 0.9389 0.9932 0.038 Uiso 1 1 calc R U .
C38 C 0.1426(5) 0.3815(5) 0.7162(6) 0.0238(17) Uani 1 1 d . . .
H38A H 0.1372 0.3529 0.6492 0.029 Uiso 1 1 calc R U .
H38B H 0.2013 0.4206 0.7178 0.029 Uiso 1 1 calc R U .
C39 C 0.0449(5) 0.4277(5) 0.7290(6) 0.0248(17) Uani 1 1 d . . .
H39A H 0.0512 0.4579 0.7949 0.030 Uiso 1 1 calc R U .
H39B H 0.0325 0.4686 0.6731 0.030 Uiso 1 1 calc R U .
C41 C -0.0234(5) 0.2977(4) 0.7665(6) 0.0187(15) Uani 1 1 d . . .
C42 C 0.0807(4) 0.2787(5) 0.8206(5) 0.0189(14) Uani 1 1 d . . .
C43 C -0.1073(5) 0.2351(4) 0.7643(5) 0.0186(15) Uani 1 1 d . . .
C44 C -0.0881(5) 0.1520(5) 0.7380(6) 0.0257(17) Uani 1 1 d . . .
H44 H -0.0208 0.1358 0.7224 0.031 Uiso 1 1 calc R U .
C45 C -0.1665(6) 0.0944(5) 0.7350(7) 0.0300(18) Uani 1 1 d . . .
H45 H -0.1541 0.0392 0.7143 0.036 Uiso 1 1 calc R U .
C46 C -0.2634(6) 0.1172(5) 0.7620(7) 0.0301(18) Uani 1 1 d . . .
H46 H -0.3168 0.0770 0.7625 0.036 Uiso 1 1 calc R U .
C47 C -0.2828(5) 0.1985(5) 0.7885(6) 0.0251(17) Uani 1 1 d . . .
H47 H -0.3497 0.2140 0.8058 0.030 Uiso 1 1 calc R U .
C48 C -0.2058(5) 0.2564(4) 0.7896(6) 0.0218(16) Uani 1 1 d . . .
H48 H -0.2198 0.3119 0.8079 0.026 Uiso 1 1 calc R U .
C49 C 0.0914(5) 0.2141(4) 0.8993(6) 0.0194(15) Uani 1 1 d . . .
C50 C 0.1757(5) 0.1597(5) 0.9015(6) 0.0252(17) Uani 1 1 d . . .
H50 H 0.2243 0.1643 0.8515 0.030 Uiso 1 1 calc R U .
C51 C 0.1883(6) 0.0986(5) 0.9772(7) 0.0301(19) Uani 1 1 d . . .
H51 H 0.2450 0.0614 0.9783 0.036 Uiso 1 1 calc R U .
C52 C 0.1191(6) 0.0929(5) 1.0489(7) 0.033(2) Uani 1 1 d . . .
H52 H 0.1286 0.0516 1.1005 0.040 Uiso 1 1 calc R U .
C53 C 0.0348(6) 0.1460(5) 1.0487(6) 0.0275(17) Uani 1 1 d . . .
H53 H -0.0124 0.1415 1.1000 0.033 Uiso 1 1 calc R U .
C54 C 0.0203(5) 0.2056(4) 0.9726(6) 0.0220(16) Uani 1 1 d . . .
H54 H -0.0384 0.2409 0.9705 0.026 Uiso 1 1 calc R U .
C101 C 0.5631(6) 0.5359(6) 0.2487(7) 0.040(2) Uani 1 1 d . . .
H10A H 0.5178 0.5775 0.2777 0.048 Uiso 1 1 calc R U .
H10B H 0.5547 0.4828 0.2848 0.048 Uiso 1 1 calc R U .
C102 C 0.5326(6) 0.5253(6) 0.1367(8) 0.041(2) Uani 1 1 d . . .
H10C H 0.4617 0.5041 0.1270 0.061 Uiso 1 1 calc R U .
H10D H 0.5797 0.4860 0.1076 0.061 Uiso 1 1 calc R U .
H10E H 0.5366 0.5788 0.1021 0.061 Uiso 1 1 calc R U .
C103 C 0.6986(6) 0.5791(5) 0.3685(7) 0.035(2) Uani 1 1 d . . .
H10F H 0.7015 0.5270 0.4084 0.042 Uiso 1 1 calc R U .
H10G H 0.6480 0.6165 0.3971 0.042 Uiso 1 1 calc R U .
C104 C 0.8039(7) 0.6192(6) 0.3753(7) 0.041(2) Uani 1 1 d . . .
H10H H 0.8290 0.6265 0.4474 0.061 Uiso 1 1 calc R U .
H10I H 0.7990 0.6733 0.3414 0.061 Uiso 1 1 calc R U .
H10J H 0.8522 0.5840 0.3414 0.061 Uiso 1 1 calc R U .
Br1 Br 0.51621(5) 0.54491(4) 0.59669(6) 0.02608(18) Uani 1 1 d . . .
Br2 Br 0.20780(12) 0.56955(11) 0.56355(15) 0.0256(6) Uani 0.418(3) 1 d . . P
Br3 Br 0.34759(6) 0.50243(5) 0.85074(7) 0.0339(2) Uani 1 1 d . . .
Br4 Br 0.42545(5) 0.27502(5) 0.74880(6) 0.02214(16) Uani 1 1 d . . .
Br5 Br 0.65071(6) 0.44095(5) 0.87007(7) 0.02940(19) Uani 1 1 d . . .
Br6 Br 0.82359(5) 0.55922(4) 0.66798(6) 0.02655(18) Uani 1 1 d . . .
Cu1 Cu 0.48235(6) 0.67725(6) 0.67602(7) 0.0213(2) Uani 1 1 d . . .
Cu2 Cu 0.35235(16) 0.53840(14) 0.67248(18) 0.0266(7) Uani 0.418(3) 1 d . . P
Cu3 Cu 0.47675(8) 0.40672(6) 0.81349(8) 0.0325(2) Uani 1 1 d . . .
Cu4 Cu 0.29868(6) 0.31789(8) 0.87516(8) 0.0357(3) Uani 1 1 d . . .
Cu5 Cu 0.66029(7) 0.51200(6) 0.71474(8) 0.0318(2) Uani 1 1 d . . .
Cu6 Cu 0.82461(6) 0.40815(5) 0.65402(7) 0.01928(19) Uani 1 1 d . . .
N1 N 0.3828(4) 0.7385(4) 0.5841(5) 0.0198(13) Uani 1 1 d . . .
N4 N 0.2657(4) 0.8473(3) 0.4470(5) 0.0166(12) Uani 1 1 d . . .
N19 N 0.5647(4) 0.7101(4) 0.8005(5) 0.0190(12) Uani 1 1 d . . .
N22 N 0.6429(4) 0.7911(3) 0.9846(5) 0.0193(13) Uani 1 1 d . . .
N37 N 0.1608(4) 0.3207(4) 0.7988(5) 0.0227(13) Uani 1 1 d . . .
N40 N -0.0433(4) 0.3691(4) 0.7269(5) 0.0218(13) Uani 1 1 d . . .
O100 O 0.6674(4) 0.5620(4) 0.2629(5) 0.0363(14) Uani 1 1 d . . .

loop_
_atom_site_aniso_label
_atom_site_aniso_U_11
_atom_site_aniso_U_22
_atom_site_aniso_U_33
_atom_site_aniso_U_23
_atom_site_aniso_U_13
_atom_site_aniso_U_12
C2 0.019(3) 0.016(3) 0.021(4) -0.004(3) 0.000(3) -0.004(3)
C3 0.016(3) 0.019(4) 0.024(4) -0.003(3) 0.002(3) -0.005(3)
C5 0.016(3) 0.022(4) 0.020(4) 0.003(3) 0.007(3) 0.004(3)
C6 0.020(3) 0.022(4) 0.016(4) -0.005(3) 0.000(3) 0.004(3)
C7 0.017(3) 0.031(4) 0.021(4) 0.004(3) 0.005(3) 0.000(3)
C8 0.035(4) 0.035(5) 0.024(5) 0.004(4) 0.003(3) -0.005(3)
C9 0.035(4) 0.056(6) 0.025(5) 0.015(5) 0.001(4) -0.007(4)
C10 0.029(4) 0.071(7) 0.020(5) -0.006(5) -0.003(3) -0.005(4)
C11 0.026(4) 0.054(6) 0.027(5) -0.017(4) 0.004(3) 0.003(4)
C12 0.022(3) 0.036(5) 0.023(5) -0.005(4) 0.003(3) 0.002(3)
C13 0.020(3) 0.032(4) 0.012(4) 0.000(3) 0.000(3) -0.005(3)
C14 0.028(4) 0.042(5) 0.026(5) -0.004(4) 0.007(3) 0.000(3)
C15 0.023(4) 0.073(7) 0.028(5) -0.012(5) 0.009(3) -0.019(4)
C16 0.022(4) 0.093(9) 0.023(5) -0.006(5) -0.001(3) 0.000(5)
C17 0.024(4) 0.064(7) 0.026(5) 0.003(4) 0.002(3) 0.015(4)
C18 0.029(4) 0.042(5) 0.017(4) 0.000(4) 0.002(3) 0.006(3)
C20 0.026(3) 0.024(4) 0.019(4) 0.004(3) -0.001(3) -0.005(3)
C21 0.021(3) 0.035(4) 0.017(4) -0.001(3) 0.000(3) -0.007(3)
C23 0.018(3) 0.018(4) 0.021(4) -0.002(3) 0.002(3) 0.005(2)
C24 0.013(3) 0.017(3) 0.015(4) 0.001(3) -0.001(2) 0.003(2)
C25 0.012(3) 0.021(4) 0.016(4) 0.000(3) -0.002(2) 0.000(2)
C26 0.021(3) 0.020(4) 0.016(4) -0.002(3) -0.001(3) 0.001(3)
C27 0.019(3) 0.025(4) 0.018(4) -0.006(3) 0.000(3) 0.000(3)
C28 0.022(3) 0.029(4) 0.014(4) -0.001(3) 0.002(3) 0.002(3)
C29 0.027(4) 0.020(4) 0.023(4) 0.005(3) -0.002(3) 0.002(3)
C30 0.023(3) 0.019(4) 0.021(4) -0.001(3) 0.000(3) 0.000(3)
C31 0.021(3) 0.017(3) 0.012(4) 0.000(3) -0.002(3) 0.000(3)
C32 0.017(3) 0.026(4) 0.023(4) 0.003(3) -0.001(3) 0.004(3)
C33 0.015(3) 0.041(5) 0.032(5) 0.004(4) 0.003(3) -0.001(3)
C34 0.028(4) 0.040(5) 0.039(5) 0.003(4) -0.004(4) -0.015(3)
C35 0.035(4) 0.036(5) 0.037(6) -0.001(4) -0.009(4) -0.018(4)
C36 0.032(4) 0.033(5) 0.028(5) -0.003(4) -0.001(3) -0.001(3)
C38 0.019(3) 0.036(4) 0.016(4) 0.013(3) 0.000(3) -0.001(3)
C39 0.020(3) 0.027(4) 0.025(4) 0.009(3) -0.009(3) -0.007(3)
C41 0.018(3) 0.020(4) 0.019(4) -0.002(3) 0.001(3) 0.003(2)
C42 0.015(3) 0.024(4) 0.018(4) 0.000(3) 0.002(2) 0.001(3)
C43 0.018(3) 0.023(4) 0.014(4) 0.001(3) -0.005(3) 0.003(3)
C44 0.026(4) 0.021(4) 0.029(5) -0.002(3) -0.002(3) 0.006(3)
C45 0.037(4) 0.020(4) 0.032(5) -0.003(4) -0.003(3) -0.001(3)
C46 0.031(4) 0.024(4) 0.034(5) 0.005(4) -0.005(3) -0.007(3)
C47 0.019(3) 0.034(5) 0.024(4) 0.003(3) 0.006(3) -0.001(3)
C48 0.025(3) 0.019(4) 0.021(4) 0.005(3) 0.000(3) 0.005(3)
C49 0.020(3) 0.021(4) 0.016(4) 0.003(3) -0.006(3) 0.002(3)
C50 0.026(3) 0.024(4) 0.025(5) -0.001(3) -0.001(3) -0.002(3)
C51 0.030(4) 0.025(4) 0.032(5) 0.000(4) -0.018(4) 0.000(3)
C52 0.040(4) 0.029(4) 0.027(5) 0.005(4) -0.019(4) -0.010(3)
C53 0.035(4) 0.027(4) 0.020(4) 0.004(3) -0.002(3) -0.011(3)
C54 0.027(3) 0.022(4) 0.016(4) 0.002(3) -0.001(3) -0.003(3)
C101 0.031(4) 0.042(5) 0.046(6) -0.002(5) 0.007(4) -0.001(4)
C102 0.036(4) 0.036(5) 0.051(6) 0.009(4) 0.011(4) -0.002(3)
C103 0.041(4) 0.031(5) 0.033(5) 0.002(4) 0.008(4) -0.002(3)
C104 0.053(5) 0.041(5) 0.028(5) 0.003(4) 0.004(4) -0.002(4)
Br1 0.0264(3) 0.0206(4) 0.0308(5) -0.0055(3) -0.0004(3) 0.0026(3)
Br2 0.0264(9) 0.0204(10) 0.0298(12) -0.0055(8) 0.0022(7) -0.0048(7)
Br3 0.0309(4) 0.0352(5) 0.0364(5) -0.0008(4) 0.0073(3) -0.0033(3)
Br4 0.0203(3) 0.0277(4) 0.0189(4) -0.0019(3) 0.0043(3) -0.0031(3)
Br5 0.0306(4) 0.0240(4) 0.0326(5) -0.0028(4) -0.0036(3) 0.0009(3)
Br6 0.0305(4) 0.0205(4) 0.0283(4) 0.0005(3) 0.0003(3) 0.0015(3)
Cu1 0.0202(4) 0.0238(5) 0.0190(5) 0.0007(4) -0.0041(3) -0.0032(3)
Cu2 0.0300(12) 0.0213(12) 0.0291(14) -0.0042(10) 0.0049(9) -0.0038(8)
Cu3 0.0391(5) 0.0310(5) 0.0270(6) -0.0019(5) 0.0013(4) -0.0053(4)
Cu4 0.0171(4) 0.0733(8) 0.0165(5) 0.0059(5) 0.0005(3) 0.0105(4)
Cu5 0.0361(5) 0.0249(5) 0.0341(6) -0.0064(5) 0.0017(4) 0.0023(4)
Cu6 0.0163(4) 0.0196(4) 0.0212(5) 0.0009(4) -0.0029(3) -0.0007(3)
N1 0.020(3) 0.020(3) 0.019(3) -0.001(3) -0.002(2) -0.005(2)
N4 0.012(2) 0.017(3) 0.020(3) 0.001(3) -0.001(2) -0.002(2)
N19 0.019(3) 0.020(3) 0.019(3) -0.001(3) 0.001(2) 0.003(2)
N22 0.013(2) 0.021(3) 0.024(3) -0.004(3) 0.001(2) 0.000(2)
N37 0.021(3) 0.033(4) 0.014(3) 0.005(3) 0.000(2) 0.002(3)
N40 0.016(3) 0.020(3) 0.029(4) 0.001(3) 0.000(2) 0.000(2)
O100 0.037(3) 0.037(3) 0.036(4) -0.003(3) 0.008(2) -0.006(3)

loop_
_atom_type_symbol
_atom_type_description
_atom_type_scat_dispersion_real
_atom_type_scat_dispersion_imag
_atom_type_scat_source
C C 0.0033 0.0016 'International Tables Vol C Tables 4.2.6.8 and 6.1.1.4'
H H 0.0000 0.0000 'International Tables Vol C Tables 4.2.6.8 and 6.1.1.4'
Br Br -0.2901 2.4595 'International Tables Vol C Tables 4.2.6.8 and 6.1.1.4'
Cu Cu 0.3201 1.2651 'International Tables Vol C Tables 4.2.6.8 and 6.1.1.4'
N N 0.0061 0.0033 'International Tables Vol C Tables 4.2.6.8 and 6.1.1.4'
O O 0.0106 0.0060 'International Tables Vol C Tables 4.2.6.8 and 6.1.1.4'

loop_
_geom_angle_atom_site_label_1
_geom_angle_atom_site_label_2
_geom_angle_atom_site_label_3
_geom_angle
_geom_angle_site_symmetry_1
_geom_angle_site_symmetry_3
N1 C2 C7 121.0(6) . .
N1 C2 C3 119.3(7) . .
C7 C2 C3 119.7(6) . .
N4 C3 C13 119.3(6) . .
N4 C3 C2 121.9(6) . .
C13 C3 C2 118.9(6) . .
N4 C5 C6 109.8(5) . .
N4 C5 H5A 109.7 . .
C6 C5 H5A 109.7 . .
N4 C5 H5B 109.7 . .
C6 C5 H5B 109.7 . .
H5A C5 H5B 108.2 . .
N1 C6 C5 109.4(6) . .
N1 C6 H6A 109.8 . .
C5 C6 H6A 109.8 . .
N1 C6 H6B 109.8 . .
C5 C6 H6B 109.8 . .
H6A C6 H6B 108.2 . .
C8 C7 C12 120.4(7) . .
C8 C7 C2 120.5(7) . .
C12 C7 C2 119.1(7) . .
C7 C8 C9 119.9(8) . .
C7 C8 H8 120.0 . .
C9 C8 H8 120.0 . .
C10 C9 C8 119.6(9) . .
C10 C9 H9 120.2 . .
C8 C9 H9 120.2 . .
C11 C10 C9 119.8(8) . .
C11 C10 H10 120.1 . .
C9 C10 H10 120.1 . .
C12 C11 C10 120.9(8) . .
C12 C11 H11 119.6 . .
C10 C11 H11 119.6 . .
C11 C12 C7 119.3(8) . .
C11 C12 H12 120.4 . .
C7 C12 H12 120.4 . .
C14 C13 C18 119.6(7) . .
C14 C13 C3 120.0(7) . .
C18 C13 C3 120.3(7) . .
C13 C14 C15 120.2(9) . .
C13 C14 H14 119.9 . .
C15 C14 H14 119.9 . .
C16 C15 C14 119.3(9) . .
C16 C15 H15 120.4 . .
C14 C15 H15 120.4 . .
C17 C16 C15 121.1(7) . .
C17 C16 H16 119.4 . .
C15 C16 H16 119.4 . .
C16 C17 C18 119.7(9) . .
C16 C17 H17 120.2 . .
C18 C17 H17 120.2 . .
C17 C18 C13 120.1(8) . .
C17 C18 H18 119.9 . .
C13 C18 H18 119.9 . .
N19 C20 C21 109.7(6) . .
N19 C20 H20A 109.7 . .
C21 C20 H20A 109.7 . .
N19 C20 H20B 109.7 . .
C21 C20 H20B 109.7 . .
H20A C20 H20B 108.2 . .
N22 C21 C20 110.3(6) . .
N22 C21 H21A 109.6 . .
C20 C21 H21A 109.6 . .
N22 C21 H21B 109.6 . .
C20 C21 H21B 109.6 . .
H21A C21 H21B 108.1 . .
N22 C23 C31 121.0(6) . .
N22 C23 C24 120.7(6) . .
C31 C23 C24 118.2(6) . .
N19 C24 C25 117.7(6) . .
N19 C24 C23 120.1(6) . .
C25 C24 C23 122.2(6) . .
C26 C25 C30 118.8(7) . .
C26 C25 C24 120.4(6) . .
C30 C25 C24 120.5(6) . .
C27 C26 C25 120.4(7) . .
C27 C26 H26 119.8 . .
C25 C26 H26 119.8 . .
C26 C27 C28 120.0(7) . .
C26 C27 H27 120.0 . .
C28 C27 H27 120.0 . .
C27 C28 C29 120.3(7) . .
C27 C28 H28 119.8 . .
C29 C28 H28 119.8 . .
C30 C29 C28 119.5(7) . .
C30 C29 H29 120.2 . .
C28 C29 H29 120.2 . .
C29 C30 C25 120.8(7) . .
C29 C30 H30 119.6 . .
C25 C30 H30 119.6 . .
C32 C31 C36 119.4(6) . .
C32 C31 C23 121.0(6) . .
C36 C31 C23 119.6(6) . .
C33 C32 C31 119.8(7) . .
C33 C32 H32 120.1 . .
C31 C32 H32 120.1 . .
C34 C33 C32 119.8(7) . .
C34 C33 H33 120.1 . .
C32 C33 H33 120.1 . .
C35 C34 C33 120.0(7) . .
C35 C34 H34 120.0 . .
C33 C34 H34 120.0 . .
C34 C35 C36 121.4(8) . .
C34 C35 H35 119.3 . .
C36 C35 H35 119.3 . .
C35 C36 C31 119.5(8) . .
C35 C36 H36 120.3 . .
C31 C36 H36 120.3 . .
N37 C38 C39 109.8(6) . .
N37 C38 H38A 109.7 . .
C39 C38 H38A 109.7 . .
N37 C38 H38B 109.7 . .
C39 C38 H38B 109.7 . .
H38A C38 H38B 108.2 . .
N40 C39 C38 109.9(6) . .
N40 C39 H39A 109.7 . .
C38 C39 H39A 109.7 . .
N40 C39 H39B 109.7 . .
C38 C39 H39B 109.7 . .
H39A C39 H39B 108.2 . .
N40 C41 C43 119.0(6) . .
N40 C41 C42 121.1(6) . .
C43 C41 C42 119.8(6) . .
N37 C42 C49 119.9(6) . .
N37 C42 C41 119.7(6) . .
C49 C42 C41 120.4(6) . .
C48 C43 C44 118.6(6) . .
C48 C43 C41 120.9(6) . .
C44 C43 C41 120.6(6) . .
C45 C44 C43 120.3(7) . .
C45 C44 H44 119.9 . .
C43 C44 H44 119.9 . .
C44 C45 C46 119.8(7) . .
C44 C45 H45 120.1 . .
C46 C45 H45 120.1 . .
C45 C46 C47 120.2(7) . .
C45 C46 H46 119.9 . .
C47 C46 H46 119.9 . .
C48 C47 C46 120.2(7) . .
C48 C47 H47 119.9 . .
C46 C47 H47 119.9 . .
C47 C48 C43 120.9(7) . .
C47 C48 H48 119.6 . .
C43 C48 H48 119.6 . .
C54 C49 C50 119.0(7) . .
C54 C49 C42 121.7(6) . .
C50 C49 C42 119.2(6) . .
C51 C50 C49 120.1(7) . .
C51 C50 H50 120.0 . .
C49 C50 H50 120.0 . .
C52 C51 C50 119.7(8) . .
C52 C51 H51 120.1 . .
C50 C51 H51 120.1 . .
C51 C52 C53 121.5(8) . .
C51 C52 H52 119.2 . .
C53 C52 H52 119.2 . .
C54 C53 C52 119.2(8) . .
C54 C53 H53 120.4 . .
C52 C53 H53 120.4 . .
C53 C54 C49 120.4(7) . .
C53 C54 H54 119.8 . .
C49 C54 H54 119.8 . .
O100 C101 C102 109.4(7) . .
O100 C101 H10A 109.8 . .
C102 C101 H10A 109.8 . .
O100 C101 H10B 109.8 . .
C102 C101 H10B 109.8 . .
H10A C101 H10B 108.2 . .
C101 C102 H10C 109.5 . .
C101 C102 H10D 109.5 . .
H10C C102 H10D 109.5 . .
C101 C102 H10E 109.5 . .
H10C C102 H10E 109.5 . .
H10D C102 H10E 109.5 . .
O100 C103 C104 108.7(7) . .
O100 C103 H10F 110.0 . .
C104 C103 H10F 110.0 . .
O100 C103 H10G 110.0 . .
C104 C103 H10G 110.0 . .
H10F C103 H10G 108.3 . .
C103 C104 H10H 109.5 . .
C103 C104 H10I 109.5 . .
H10H C104 H10I 109.5 . .
C103 C104 H10J 109.5 . .
H10H C104 H10J 109.5 . .
H10I C104 H10J 109.5 . .
Cu5 Br1 Cu2 113.02(7) . .
Cu5 Br1 Cu1 94.53(4) . .
Cu2 Br1 Cu1 70.53(6) . .
Cu3 Br3 Cu2 83.14(6) . .
Cu3 Br4 Cu4 72.40(4) . .
Cu5 Br5 Cu3 87.84(4) . .
Cu5 Br6 Cu6 73.15(4) . .
N19 Cu1 N1 131.6(2) . .
N19 Cu1 Br1 119.42(17) . .
N1 Cu1 Br1 108.34(18) . .
N19 Cu1 Cu2 121.21(18) . .
N1 Cu1 Cu2 91.71(17) . .
Br1 Cu1 Cu2 54.57(5) . .
Br2 Cu2 Br3 124.30(10) . .
Br2 Cu2 Br1 115.52(11) . .
Br3 Cu2 Br1 120.18(9) . .
Br2 Cu2 Cu1 106.91(10) . .
Br3 Cu2 Cu1 103.98(8) . .
Br1 Cu2 Cu1 54.90(5) . .
Br3 Cu3 Br4 118.71(5) . .
Br3 Cu3 Br5 117.00(5) . .
Br4 Cu3 Br5 123.45(5) . .
Br3 Cu3 Cu4 70.71(4) . .
Br4 Cu3 Cu4 56.40(3) . .
Br5 Cu3 Cu4 141.90(5) . .
N37 Cu4 N22 137.4(2) . 2_647
N37 Cu4 Br4 106.63(18) . .
N22 Cu4 Br4 109.28(16) 2_647 .
N37 Cu4 Cu3 123.89(18) . .
N22 Cu4 Cu3 96.69(15) 2_647 .
Br4 Cu4 Cu3 51.20(3) . .
Br5 Cu5 Br6 119.57(5) . .
Br5 Cu5 Br1 125.11(5) . .
Br6 Cu5 Br1 115.30(5) . .
Br5 Cu5 Cu6 92.85(4) . .
Br6 Cu5 Cu6 54.50(3) . .
Br1 Cu5 Cu6 120.61(5) . .
N4 Cu6 N40 127.3(2) 2_646 1_655
N4 Cu6 Br6 123.03(17) 2_646 .
N40 Cu6 Br6 106.84(17) 1_655 .
N4 Cu6 Cu5 93.74(16) 2_646 .
N40 Cu6 Cu5 132.78(19) 1_655 .
Br6 Cu6 Cu5 52.34(3) . .
C2 N1 C6 115.4(6) . .
C2 N1 Cu1 125.8(5) . .
C6 N1 Cu1 118.8(4) . .
C3 N4 C5 115.0(6) . .
C3 N4 Cu6 121.5(4) . 2_656
C5 N4 Cu6 123.5(5) . 2_656
C24 N19 C20 116.5(6) . .
C24 N19 Cu1 121.3(5) . .
C20 N19 Cu1 121.8(4) . .
C23 N22 C21 115.9(6) . .
C23 N22 Cu4 128.5(4) . 2_657
C21 N22 Cu4 115.2(4) . 2_657
C42 N37 C38 115.6(5) . .
C42 N37 Cu4 125.9(5) . .
C38 N37 Cu4 118.2(4) . .
C41 N40 C39 116.0(5) . .
C41 N40 Cu6 127.9(5) . 1_455
C39 N40 Cu6 115.9(4) . 1_455
C101 O100 C103 111.9(6) . .

loop_
_geom_bond_atom_site_label_1
_geom_bond_atom_site_label_2
_geom_bond_distance
_geom_bond_site_symmetry_2
C2 N1 1.303(9) .
C2 C7 1.471(10) .
C2 C3 1.493(10) .
C3 N4 1.286(9) .
C3 C13 1.482(9) .
C5 N4 1.477(8) .
C5 C6 1.501(10) .
C5 H5A 0.9900 .
C5 H5B 0.9900 .
C6 N1 1.477(9) .
C6 H6A 0.9900 .
C6 H6B 0.9900 .
C7 C8 1.383(11) .
C7 C12 1.403(11) .
C8 C9 1.404(12) .
C8 H8 0.9500 .
C9 C10 1.395(14) .
C9 H9 0.9500 .
C10 C11 1.389(14) .
C10 H10 0.9500 .
C11 C12 1.384(12) .
C11 H11 0.9500 .
C12 H12 0.9500 .
C13 C14 1.378(11) .
C13 C18 1.395(11) .
C14 C15 1.405(11) .
C14 H14 0.9500 .
C15 C16 1.380(15) .
C15 H15 0.9500 .
C16 C17 1.371(14) .
C16 H16 0.9500 .
C17 C18 1.394(10) .
C17 H17 0.9500 .
C18 H18 0.9500 .
C20 N19 1.475(9) .
C20 C21 1.502(11) .
C20 H20A 0.9900 .
C20 H20B 0.9900 .
C21 N22 1.488(8) .
C21 H21A 0.9900 .
C21 H21B 0.9900 .
C23 N22 1.290(9) .
C23 C31 1.478(9) .
C23 C24 1.506(10) .
C24 N19 1.299(9) .
C24 C25 1.456(10) .
C25 C26 1.399(10) .
C25 C30 1.403(10) .
C26 C27 1.383(10) .
C26 H26 0.9500 .
C27 C28 1.392(10) .
C27 H27 0.9500 .
C28 C29 1.392(11) .
C28 H28 0.9500 .
C29 C30 1.383(11) .
C29 H29 0.9500 .
C30 H30 0.9500 .
C31 C32 1.392(10) .
C31 C36 1.400(10) .
C32 C33 1.391(10) .
C32 H32 0.9500 .
C33 C34 1.391(12) .
C33 H33 0.9500 .
C34 C35 1.357(13) .
C34 H34 0.9500 .
C35 C36 1.378(11) .
C35 H35 0.9500 .
C36 H36 0.9500 .
C38 N37 1.466(9) .
C38 C39 1.492(10) .
C38 H38A 0.9900 .
C38 H38B 0.9900 .
C39 N40 1.483(8) .
C39 H39A 0.9900 .
C39 H39B 0.9900 .
C41 N40 1.281(9) .
C41 C43 1.485(9) .
C41 C42 1.503(9) .
C42 N37 1.294(9) .
C42 C49 1.466(10) .
C43 C48 1.391(10) .
C43 C44 1.414(10) .
C44 C45 1.376(11) .
C44 H44 0.9500 .
C45 C46 1.386(11) .
C45 H45 0.9500 .
C46 C47 1.387(11) .
C46 H46 0.9500 .
C47 C48 1.368(10) .
C47 H47 0.9500 .
C48 H48 0.9500 .
C49 C54 1.395(10) .
C49 C50 1.401(10) .
C50 C51 1.399(11) .
C50 H50 0.9500 .
C51 C52 1.357(13) .
C51 H51 0.9500 .
C52 C53 1.391(12) .
C52 H52 0.9500 .
C53 C54 1.388(10) .
C53 H53 0.9500 .
C54 H54 0.9500 .
C101 O100 1.414(9) .
C101 C102 1.498(13) .
C101 H10A 0.9900 .
C101 H10B 0.9900 .
C102 H10C 0.9800 .
C102 H10D 0.9800 .
C102 H10E 0.9800 .
C103 O100 1.435(11) .
C103 C104 1.509(12) .
C103 H10F 0.9900 .
C103 H10G 0.9900 .
C104 H10H 0.9800 .
C104 H10I 0.9800 .
C104 H10J 0.9800 .
Br1 Cu5 2.3830(12) .
Br1 Cu2 2.424(2) .
Br1 Cu1 2.4344(12) .
Br2 Cu2 2.314(3) .
Br3 Cu3 2.3620(13) .
Br3 Cu2 2.414(3) .
Br4 Cu3 2.3656(13) .
Br4 Cu4 2.5284(12) .
Br5 Cu5 2.3499(14) .
Br5 Cu3 2.3802(12) .
Br6 Cu5 2.3810(12) .
Br6 Cu6 2.4486(11) .
Cu1 N19 1.946(6) .
Cu1 N1 1.957(6) .
Cu1 Cu2 2.805(2) .
Cu3 Cu4 2.8932(14) .
Cu4 N37 1.974(5) .
Cu4 N22 1.975(6) 2_647
Cu5 Cu6 2.8784(12) .
Cu6 N4 1.957(6) 2_646
Cu6 N40 1.993(6) 1_655
N4 Cu6 1.957(6) 2_656
N22 Cu4 1.975(6) 2_657
N40 Cu6 1.993(6) 1_455

loop_
_geom_torsion_atom_site_label_1
_geom_torsion_atom_site_label_2
_geom_torsion_atom_site_label_3
_geom_torsion_atom_site_label_4
_geom_torsion
_geom_torsion_site_symmetry_4
N1 C2 C3 N4 -27.0(10) .
C7 C2 C3 N4 152.6(7) .
N1 C2 C3 C13 153.8(6) .
C7 C2 C3 C13 -26.6(9) .
N4 C5 C6 N1 -60.3(7) .
N1 C2 C7 C8 -49.4(10) .
C3 C2 C7 C8 131.0(7) .
N1 C2 C7 C12 129.9(7) .
C3 C2 C7 C12 -49.8(9) .
C12 C7 C8 C9 -0.7(11) .
C2 C7 C8 C9 178.5(6) .
C7 C8 C9 C10 -0.8(11) .
C8 C9 C10 C11 1.5(11) .
C9 C10 C11 C12 -0.5(11) .
C10 C11 C12 C7 -1.1(11) .
C8 C7 C12 C11 1.7(10) .
C2 C7 C12 C11 -177.6(6) .
N4 C3 C13 C14 125.4(8) .
C2 C3 C13 C14 -55.4(10) .
N4 C3 C13 C18 -52.9(10) .
C2 C3 C13 C18 126.3(8) .
C18 C13 C14 C15 1.4(12) .
C3 C13 C14 C15 -177.0(7) .
C13 C14 C15 C16 -1.8(12) .
C14 C15 C16 C17 0.6(14) .
C15 C16 C17 C18 0.9(14) .
C16 C17 C18 C13 -1.4(12) .
C14 C13 C18 C17 0.2(12) .
C3 C13 C18 C17 178.6(7) .
N19 C20 C21 N22 -58.1(7) .
N22 C23 C24 N19 -24.2(9) .
C31 C23 C24 N19 157.7(6) .
N22 C23 C24 C25 152.8(6) .
C31 C23 C24 C25 -25.3(9) .
N19 C24 C25 C26 -45.8(8) .
C23 C24 C25 C26 137.2(6) .
N19 C24 C25 C30 128.4(7) .
C23 C24 C25 C30 -48.6(8) .
C30 C25 C26 C27 -2.6(9) .
C24 C25 C26 C27 171.6(6) .
C25 C26 C27 C28 0.0(10) .
C26 C27 C28 C29 1.8(10) .
C27 C28 C29 C30 -0.9(10) .
C28 C29 C30 C25 -1.9(10) .
C26 C25 C30 C29 3.6(9) .
C24 C25 C30 C29 -170.7(6) .
N22 C23 C31 C32 137.3(7) .
C24 C23 C31 C32 -44.6(9) .
N22 C23 C31 C36 -41.9(10) .
C24 C23 C31 C36 136.1(7) .
C36 C31 C32 C33 1.8(11) .
C23 C31 C32 C33 -177.4(7) .
C31 C32 C33 C34 -1.4(12) .
C32 C33 C34 C35 0.2(13) .
C33 C34 C35 C36 0.5(14) .
C34 C35 C36 C31 -0.1(13) .
C32 C31 C36 C35 -1.1(12) .
C23 C31 C36 C35 178.1(7) .
N37 C38 C39 N40 -59.2(8) .
N40 C41 C42 N37 -24.0(10) .
C43 C41 C42 N37 160.1(7) .
N40 C41 C42 C49 154.7(7) .
C43 C41 C42 C49 -21.2(10) .
N40 C41 C43 C48 -44.8(10) .
C42 C41 C43 C48 131.2(7) .
N40 C41 C43 C44 136.2(8) .
C42 C41 C43 C44 -47.8(10) .
C48 C43 C44 C45 1.8(11) .
C41 C43 C44 C45 -179.2(7) .
C43 C44 C45 C46 -2.8(12) .
C44 C45 C46 C47 2.4(13) .
C45 C46 C47 C48 -1.1(13) .
C46 C47 C48 C43 0.1(12) .
C44 C43 C48 C47 -0.5(11) .
C41 C43 C48 C47 -179.4(7) .
N37 C42 C49 C54 136.2(7) .
C41 C42 C49 C54 -42.5(10) .
N37 C42 C49 C50 -43.3(10) .
C41 C42 C49 C50 138.0(7) .
C54 C49 C50 C51 -0.8(11) .
C42 C49 C50 C51 178.8(7) .
C49 C50 C51 C52 -0.6(11) .
C50 C51 C52 C53 0.6(12) .
C51 C52 C53 C54 0.8(12) .
C52 C53 C54 C49 -2.2(11) .
C50 C49 C54 C53 2.1(11) .
C42 C49 C54 C53 -177.4(7) .
C7 C2 N1 C6 -179.1(6) .
C3 C2 N1 C6 0.5(9) .
C7 C2 N1 Cu1 1.3(9) .
C3 C2 N1 Cu1 -179.1(5) .
C5 C6 N1 C2 41.0(8) .
C5 C6 N1 Cu1 -139.5(4) .
C13 C3 N4 C5 -175.6(6) .
C2 C3 N4 C5 5.3(9) .
C13 C3 N4 Cu6 2.4(9) 2_656
C2 C3 N4 Cu6 -176.7(5) 2_656
C6 C5 N4 C3 36.9(8) .
C6 C5 N4 Cu6 -141.0(5) 2_656
C25 C24 N19 C20 -176.5(6) .
C23 C24 N19 C20 0.5(9) .
C25 C24 N19 Cu1 -4.4(8) .
C23 C24 N19 Cu1 172.6(4) .
C21 C20 N19 C24 39.0(8) .
C21 C20 N19 Cu1 -133.0(5) .
C31 C23 N22 C21 -179.5(6) .
C24 C23 N22 C21 2.5(9) .
C31 C23 N22 Cu4 -7.2(9) 2_657
C24 C23 N22 Cu4 174.8(5) 2_657
C20 C21 N22 C23 37.4(9) .
C20 C21 N22 Cu4 -135.9(5) 2_657
C49 C42 N37 C38 177.6(7) .
C41 C42 N37 C38 -3.7(10) .
C49 C42 N37 Cu4 -8.9(10) .
C41 C42 N37 Cu4 169.7(5) .
C39 C38 N37 C42 43.7(9) .
C39 C38 N37 Cu4 -130.3(5) .
C43 C41 N40 C39 -178.2(6) .
C42 C41 N40 C39 5.8(10) .
C43 C41 N40 Cu6 -3.1(10) 1_455
C42 C41 N40 Cu6 -179.1(5) 1_455
C38 C39 N40 C41 34.4(9) .
C38 C39 N40 Cu6 -141.3(5) 1_455
C102 C101 O100 C103 175.7(7) .
C104 C103 O100 C101 -171.0(7) .
